data_1531877
loop_
_publ_author_name
'Morozov, V.A.'
'Basovich, O.M.'
'Lazoryak, B.I.'
'Smirnov, V.A.'
'Mikhailin, V.V.'
'Khaikina, E.G.'

_publ_section_title
;
 Crystal structure and luminescence properties of ternary molybdates Li M
 Nd2 (Mo O4)4 (M = K, Rb, Tl)
;
_journal_name_full 'Zhurnal Neorganicheskoi Khimii'
_journal_page_first 977
_journal_page_last 982
_journal_volume 46
_journal_year 2001
_chemical_formula_sum 'K Li Mo4 Nd2 O16'
_chemical_name_systematic 'Li K Nd2 (Mo O4)4'
_space_group_IT_number 15
_symmetry_space_group_name_Hall '-C 2yc'
_symmetry_space_group_name_H-M 'C 1 2/c 1'
_cell_angle_alpha 90
_cell_angle_beta 92.265
_cell_angle_gamma 90
_cell_formula_units_Z 4
_cell_length_a 5.3106
_cell_length_b 12.85
_cell_length_c 19.469
_cell_volume 1327.550
_citation_journal_id_ASTM ZNOKAQ
_cod_data_source_file Morozov_ZNOKAQ_2001_115.cif
_cod_data_source_block K1Li1Mo4Nd2O16
_cod_original_cell_volume 1327.55
_cod_original_formula_sum 'K1 Li1 Mo4 Nd2 O16'
_cod_database_code 1531877

loop_
_symmetry_equiv_pos_as_xyz
x,y,z
-x,y,-z+1/2
-x,-y,-z
x,-y,z-1/2
x+1/2,y+1/2,z
-x+1/2,y+1/2,-z+1/2
-x+1/2,-y+1/2,-z
x+1/2,-y+1/2,z-1/2

loop_
_atom_site_label
_atom_site_type_symbol
_atom_site_fract_x
_atom_site_fract_y
_atom_site_fract_z
_atom_site_occupancy
_atom_site_U_iso_or_equiv
Mo2 Mo+6 0.5116 0.0612 0.0936 1 0.0
K1 K+1 0 0.979 0.25 1 0.0
O2 O-2 0.902 0.121 0.169 1 0.0
O1 O-2 0.76 0.339 0.1425 1 0.0
O8 O-2 0.675 0.167 0.0504 1 0.0
O3 O-2 0.205 0.31 0.22 1 0.0
Nd1 Nd+3 0.4985 0.3512 0.0339 1 0.0
Li1 Li+1 0 0.669 0.25 1 0.0
O7 O-2 0.345 0.103 0.165 1 0.0
O4 O-2 0.173 0.224 0.072 1 0.0
O5 O-2 0.221 0.022 0.05 1 0.0
Mo1 Mo+6 0.0057 0.2601 0.1506 1 0.0
O6 O-2 0.723 0.97 0.097 1 0.0
